data_7028880
loop_
_publ_author_name
'Wrixon, Justin D.'
'Hayward, John J.'
'Raza, Osman'
'Rawson, Jeremy M.'

_publ_section_title
;
 Oxidative addition chemistry of tetrathiocines: synthesis, structures and
 properties of group 10 dithiolate complexes.
;
_journal_issue 5
_journal_name_full 'Dalton transactions (Cambridge, England : 2003)'
_journal_page_first 2134
_journal_page_last 2139
_journal_paper_doi 10.1039/c3dt52802b
_journal_volume 43
_journal_year 2014
_chemical_formula_moiety 'C34 H32 O2 P2 Pd S2, C H2 Cl2'
_chemical_formula_sum 'C35 H34 Cl2 O2 P2 Pd S2'
_chemical_formula_weight 789.98
_chemical_name_systematic
; 
 ? 
;
_space_group_IT_number 122
_symmetry_cell_setting tetragonal
_symmetry_space_group_name_Hall 'I -4 2bw'
_symmetry_space_group_name_H-M 'I -4 2 d'
_atom_sites_solution_hydrogens geom
_atom_sites_solution_primary direct
_atom_sites_solution_secondary difmap
_audit_creation_method SHELXL-97
_cell_angle_alpha 90.00
_cell_angle_beta 90.00
_cell_angle_gamma 90.00
_cell_formula_units_Z 8
_cell_length_a 20.8660(21)
_cell_length_b 20.8660(21)
_cell_length_c 15.5435(16)
_cell_measurement_reflns_used 9575
_cell_measurement_temperature 150(2)
_cell_measurement_theta_max 27.93
_cell_measurement_theta_min 2.55
_cell_volume 6767.5(12)
_computing_cell_refinement 'Bruker SAINT'
_computing_data_collection 'Bruker SMART'
_computing_data_reduction 'Bruker SAINT'
_computing_molecular_graphics 'Bruker SHELXTL'
_computing_publication_material 'Bruker SHELXTL'
_computing_structure_refinement 'SHELXL-97 (Sheldrick, 2008)'
_computing_structure_solution 'SHELXS-97 (Sheldrick, 2008)'
_diffrn_ambient_temperature 150(2)
_diffrn_measured_fraction_theta_full 0.991
_diffrn_measured_fraction_theta_max 0.991
_diffrn_measurement_device_type 'CCD area detector'
_diffrn_measurement_method 'phi and omega scans'
_diffrn_radiation_monochromator graphite
_diffrn_radiation_source 'fine-focus sealed tube'
_diffrn_radiation_type MoK\a
_diffrn_radiation_wavelength 0.71073
_diffrn_reflns_av_R_equivalents 0.0456
_diffrn_reflns_av_sigmaI/netI 0.0210
_diffrn_reflns_limit_h_max 24
_diffrn_reflns_limit_h_min -24
_diffrn_reflns_limit_k_max 24
_diffrn_reflns_limit_k_min -24
_diffrn_reflns_limit_l_max 18
_diffrn_reflns_limit_l_min -18
_diffrn_reflns_number 32531
_diffrn_reflns_theta_full 28.31
_diffrn_reflns_theta_max 24.99
_diffrn_reflns_theta_min 1.95
_exptl_absorpt_coefficient_mu 0.956
_exptl_absorpt_correction_T_max 0.8778
_exptl_absorpt_correction_T_min 0.8318
_exptl_absorpt_correction_type multi-scan
_exptl_absorpt_process_details multi-scan
_exptl_crystal_colour purple
_exptl_crystal_density_diffrn 1.551
_exptl_crystal_density_method 'not measured'
_exptl_crystal_description block
_exptl_crystal_F_000 3216
_exptl_crystal_size_max 0.20
_exptl_crystal_size_mid 0.18
_exptl_crystal_size_min 0.14
_refine_diff_density_max 0.596
_refine_diff_density_min -0.538
_refine_diff_density_rms 0.073
_refine_ls_abs_structure_details 'Flack H D (1983), Acta Cryst. A39, 876-881'
_refine_ls_abs_structure_Flack 0.0(4)
_refine_ls_extinction_method none
_refine_ls_goodness_of_fit_ref 1.064
_refine_ls_hydrogen_treatment mixed
_refine_ls_matrix_type full
_refine_ls_number_parameters 205
_refine_ls_number_reflns 4126
_refine_ls_number_restraints 6
_refine_ls_restrained_S_all 1.064
_refine_ls_R_factor_all 0.0325
_refine_ls_R_factor_gt 0.0289
_refine_ls_shift/su_max 0.009
_refine_ls_shift/su_mean 0.000
_refine_ls_structure_factor_coef Fsqd
_refine_ls_weighting_details 'calc w=1/[\s^2^(Fo^2^)+(0.0335P)^2^+8.6391P] where P=(Fo^2^+2Fc^2^)/3'
_refine_ls_weighting_scheme calc
_refine_ls_wR_factor_gt 0.0666
_refine_ls_wR_factor_ref 0.0688
_reflns_number_gt 2896
_reflns_number_total 2984
_reflns_threshold_expression >2sigma(I)
_cod_data_source_file c3dt52802b.txt
_cod_data_source_block compound_2
_cod_depositor_comments
;
The following automatic conversions were performed:

'_symmetry_cell_setting' value 'Tetragonal' changed to 'tetragonal'
according to
/usr/data/users/saulius/automatic-downloads/current/RSC/lib/dictionaries/cif_core.dic
dictionary named 'cif_core.dic' version 2.4.2 from 2011-04-26.

Automatic conversion script
Id: cif_fix_values 2281 2013-09-26 08:29:07Z andrius 
;
_cod_original_cell_volume 6767.5(15)
_cod_original_sg_symbol_H-M I-42d
_cod_database_code 7028880

loop_
_symmetry_equiv_pos_as_xyz
'x, y, z'
'-x, -y, z'
'y, -x, -z'
'-y, x, -z'
'-x+1/2, y, -z+3/4'
'x+1/2, -y, -z+3/4'
'-y+1/2, -x, z+3/4'
'y+1/2, x, z+3/4'
'x+1/2, y+1/2, z+1/2'
'-x+1/2, -y+1/2, z+1/2'
'y+1/2, -x+1/2, -z+1/2'
'-y+1/2, x+1/2, -z+1/2'
'-x+1, y+1/2, -z+5/4'
'x+1, -y+1/2, -z+5/4'
'-y+1, -x+1/2, z+5/4'
'y+1, x+1/2, z+5/4'

loop_
_atom_site_label
_atom_site_type_symbol
_atom_site_fract_x
_atom_site_fract_y
_atom_site_fract_z
_atom_site_U_iso_or_equiv
_atom_site_adp_type
_atom_site_occupancy
_atom_site_symmetry_multiplicity
_atom_site_calc_flag
_atom_site_refinement_flags
Pd1 Pd 0.938756(11) 0.2500 0.1250 0.01485(7) Uani 1 2 d S
S1 S 0.86012(3) 0.24468(4) 0.02176(4) 0.01954(14) Uani 1 1 d .
O1 O 0.61304(8) 0.25174(11) 0.04249(11) 0.0217(4) Uani 1 1 d .
C1 C 0.78844(10) 0.24979(14) 0.08037(14) 0.0154(4) Uani 1 1 d .
C2 C 0.72988(10) 0.25185(14) 0.03606(14) 0.0168(4) Uani 1 1 d .
H2 H 0.7298 0.2536 -0.0250 0.020 Uiso 1 1 calc R
P3 P 1.01912(3) 0.24478(4) 0.02644(4) 0.01661(13) Uani 1 1 d .
C3 C 0.67264(11) 0.25143(15) 0.07959(14) 0.0163(4) Uani 1 1 d .
C4 C 0.61143(13) 0.2512(2) -0.04914(16) 0.0311(6) Uani 1 1 d .
H4A H 0.6330 0.2896 -0.0712 0.047 Uiso 1 1 calc R
H4B H 0.5668 0.2509 -0.0688 0.047 Uiso 1 1 calc R
H4C H 0.6334 0.2129 -0.0705 0.047 Uiso 1 1 calc R
C11 C 1.01707(13) 0.18214(14) -0.05475(18) 0.0198(6) Uani 1 1 d .
C12 C 1.06005(16) 0.18409(13) -0.1229(2) 0.0355(7) Uani 1 1 d .
H12 H 1.0899 0.2184 -0.1272 0.043 Uiso 1 1 calc R
C13 C 1.0595(2) 0.13661(17) -0.1839(2) 0.0498(10) Uani 1 1 d .
H13 H 1.0892 0.1379 -0.2303 0.060 Uiso 1 1 calc R
C14 C 1.0157(2) 0.08661(16) -0.1781(2) 0.0443(9) Uani 1 1 d .
H14 H 1.0146 0.0544 -0.2212 0.053 Uiso 1 1 calc R
C15 C 0.97392(16) 0.08401(15) -0.1095(2) 0.0370(8) Uani 1 1 d .
H15 H 0.9448 0.0492 -0.1043 0.044 Uiso 1 1 calc R
C16 C 0.97437(15) 0.13210(14) -0.0480(2) 0.0263(6) Uani 1 1 d .
H16 H 0.9452 0.1305 -0.0011 0.032 Uiso 1 1 calc R
C21 C 1.03129(13) 0.31833(13) -0.03480(17) 0.0184(5) Uani 1 1 d .
C22 C 0.97774(14) 0.35054(14) -0.0648(2) 0.0237(6) Uani 1 1 d .
H22 H 0.9362 0.3364 -0.0484 0.028 Uiso 1 1 calc R
C23 C 0.98424(14) 0.40287(14) -0.1181(2) 0.0298(6) Uani 1 1 d .
H23 H 0.9471 0.4244 -0.1386 0.036 Uiso 1 1 calc R
C24 C 1.04422(14) 0.42421(13) -0.14191(18) 0.0271(6) Uani 1 1 d .
H24 H 1.0485 0.4599 -0.1794 0.033 Uiso 1 1 calc R
C25 C 1.09801(14) 0.39346(14) -0.1111(2) 0.0307(7) Uani 1 1 d .
H25 H 1.1394 0.4086 -0.1265 0.037 Uiso 1 1 calc R
C26 C 1.09188(14) 0.34077(15) -0.0581(2) 0.0299(7) Uani 1 1 d .
H26 H 1.1291 0.3197 -0.0373 0.036 Uiso 1 1 calc R
C31 C 1.09413(12) 0.22952(13) 0.08416(17) 0.0210(6) Uani 1 1 d .
H31A H 1.0974 0.1836 0.0993 0.025 Uiso 1 1 calc R
H31B H 1.1312 0.2409 0.0475 0.025 Uiso 1 1 calc R
Cl1 Cl 1.07020(10) 0.19880(7) -0.43825(10) 0.1143(7) Uani 1 1 d U
C1S C 1.0274(2) 0.2500 -0.3750 0.070(2) Uani 1 2 d S
H1S1 H 0.9993 0.2759 -0.4127 0.084 Uiso 0.50 1 calc PR
H1S2 H 0.9993 0.2241 -0.3373 0.084 Uiso 0.50 1 calc PR

loop_
_atom_site_aniso_label
_atom_site_aniso_U_11
_atom_site_aniso_U_22
_atom_site_aniso_U_33
_atom_site_aniso_U_23
_atom_site_aniso_U_13
_atom_site_aniso_U_12
Pd1 0.01218(12) 0.01953(13) 0.01284(11) 0.00046(11) 0.000 0.000
S1 0.0139(3) 0.0324(4) 0.0124(3) -0.0009(3) 0.0009(2) -0.0020(3)
O1 0.0142(8) 0.0338(10) 0.0173(8) -0.0010(10) -0.0038(6) 0.0009(9)
C1 0.0169(11) 0.0138(10) 0.0155(11) 0.0030(11) 0.0010(9) 0.0007(12)
C2 0.0186(11) 0.0184(11) 0.0133(10) -0.0009(11) 0.0000(8) 0.0010(11)
P3 0.0143(3) 0.0209(3) 0.0146(3) 0.0020(3) 0.0011(2) 0.0013(3)
C3 0.0156(11) 0.0172(11) 0.0160(11) -0.0006(11) -0.0030(8) -0.0001(11)
C4 0.0221(13) 0.0548(18) 0.0164(12) 0.0024(16) -0.0069(10) -0.0030(16)
C11 0.0226(14) 0.0199(13) 0.0169(13) 0.0036(11) -0.0003(10) 0.0083(11)
C12 0.0455(17) 0.0272(14) 0.0339(15) -0.0005(15) 0.0187(18) -0.0049(13)
C13 0.079(3) 0.0363(19) 0.0337(18) -0.0048(15) 0.029(2) -0.0007(19)
C14 0.069(3) 0.0303(17) 0.0338(18) -0.0117(15) 0.0112(18) 0.0007(17)
C15 0.0347(17) 0.0269(15) 0.049(2) -0.0109(15) 0.0037(15) 0.0000(13)
C16 0.0252(15) 0.0254(14) 0.0283(16) -0.0017(12) 0.0045(12) 0.0019(12)
C21 0.0184(13) 0.0204(13) 0.0164(13) -0.0015(11) 0.0017(11) 0.0011(10)
C22 0.0181(13) 0.0243(14) 0.0286(15) 0.0030(12) 0.0026(11) -0.0003(11)
C23 0.0264(14) 0.0258(14) 0.0373(17) 0.0085(15) -0.0023(14) 0.0048(11)
C24 0.0343(16) 0.0207(13) 0.0264(16) 0.0054(11) 0.0067(12) -0.0009(11)
C25 0.0222(13) 0.0313(15) 0.0387(19) 0.0071(14) 0.0064(13) -0.0040(11)
C26 0.0189(14) 0.0345(16) 0.0364(17) 0.0091(13) -0.0008(12) 0.0015(12)
C31 0.0139(12) 0.0274(14) 0.0217(14) 0.0049(10) -0.0002(10) 0.0021(10)
Cl1 0.1854(19) 0.0776(9) 0.0799(9) 0.0171(7) 0.0673(11) 0.0719(11)
C1S 0.027(3) 0.091(5) 0.092(5) -0.046(5) 0.000 0.000

loop_
_atom_type_symbol
_atom_type_description
_atom_type_scat_dispersion_real
_atom_type_scat_dispersion_imag
_atom_type_scat_source
C C 0.0033 0.0016 'International Tables Vol C Tables 4.2.6.8 and 6.1.1.4'
H H 0.0000 0.0000 'International Tables Vol C Tables 4.2.6.8 and 6.1.1.4'
O O 0.0106 0.0060 'International Tables Vol C Tables 4.2.6.8 and 6.1.1.4'
P P 0.1023 0.0942 'International Tables Vol C Tables 4.2.6.8 and 6.1.1.4'
S S 0.1246 0.1234 'International Tables Vol C Tables 4.2.6.8 and 6.1.1.4'
Pd Pd -0.9988 1.0072 'International Tables Vol C Tables 4.2.6.8 and 6.1.1.4'
Cl Cl 0.1484 0.1585 'International Tables Vol C Tables 4.2.6.8 and 6.1.1.4'

loop_
_geom_angle_atom_site_label_1
_geom_angle_atom_site_label_2
_geom_angle_atom_site_label_3
_geom_angle
_geom_angle_site_symmetry_1
_geom_angle_site_symmetry_3
P3 Pd1 P3 84.98(3) . 14_454
P3 Pd1 S1 178.06(2) . 14_454
P3 Pd1 S1 93.08(2) 14_454 14_454
P3 Pd1 S1 93.08(2) . .
P3 Pd1 S1 178.06(2) 14_454 .
S1 Pd1 S1 88.86(3) 14_454 .
C1 S1 Pd1 104.08(8) . .
C3 O1 C4 116.21(19) . .
C1 C1 C2 119.38(12) 14_454 .
C1 C1 S1 121.30(7) 14_454 .
C2 C1 S1 119.30(16) . .
C3 C2 C1 121.0(2) . .
C3 C2 H2 119.5 . .
C1 C2 H2 119.5 . .
C11 P3 C21 104.25(11) . .
C11 P3 C31 103.61(13) . .
C21 P3 C31 106.43(12) . .
C11 P3 Pd1 119.01(10) . .
C21 P3 Pd1 114.45(9) . .
C31 P3 Pd1 107.96(9) . .
O1 C3 C2 125.6(2) . .
O1 C3 C3 114.86(12) . 14_454
C2 C3 C3 119.52(13) . 14_454
O1 C4 H4A 109.5 . .
O1 C4 H4B 109.5 . .
H4A C4 H4B 109.5 . .
O1 C4 H4C 109.5 . .
H4A C4 H4C 109.5 . .
H4B C4 H4C 109.5 . .
C16 C11 C12 119.9(3) . .
C16 C11 P3 120.5(2) . .
C12 C11 P3 119.6(2) . .
C13 C12 C11 120.1(3) . .
C13 C12 H12 120.0 . .
C11 C12 H12 120.0 . .
C12 C13 C14 120.2(3) . .
C12 C13 H13 119.9 . .
C14 C13 H13 119.9 . .
C15 C14 C13 119.7(3) . .
C15 C14 H14 120.1 . .
C13 C14 H14 120.1 . .
C14 C15 C16 120.0(3) . .
C14 C15 H15 120.0 . .
C16 C15 H15 120.0 . .
C11 C16 C15 120.1(3) . .
C11 C16 H16 120.0 . .
C15 C16 H16 120.0 . .
C22 C21 C26 118.7(3) . .
C22 C21 P3 118.1(2) . .
C26 C21 P3 122.9(2) . .
C23 C22 C21 120.5(3) . .
C23 C22 H22 119.7 . .
C21 C22 H22 119.7 . .
C22 C23 C24 120.4(3) . .
C22 C23 H23 119.8 . .
C24 C23 H23 119.8 . .
C25 C24 C23 119.7(3) . .
C25 C24 H24 120.2 . .
C23 C24 H24 120.2 . .
C24 C25 C26 120.2(3) . .
C24 C25 H25 119.9 . .
C26 C25 H25 119.9 . .
C25 C26 C21 120.4(3) . .
C25 C26 H26 119.8 . .
C21 C26 H26 119.8 . .
C31 C31 P3 108.02(14) 14_454 .
C31 C31 H31A 110.1 14_454 .
P3 C31 H31A 110.1 . .
C31 C31 H31B 110.1 14_454 .
P3 C31 H31B 110.1 . .
H31A C31 H31B 108.4 . .
Cl1 C1S Cl1 116.9(3) 14_453 .
Cl1 C1S H1S1 108.1 14_453 .
Cl1 C1S H1S1 108.1 . .
Cl1 C1S H1S2 108.1 14_453 .
Cl1 C1S H1S2 108.1 . .
H1S1 C1S H1S2 107.3 . .

loop_
_geom_bond_atom_site_label_1
_geom_bond_atom_site_label_2
_geom_bond_distance
_geom_bond_site_symmetry_2
Pd1 P3 2.2739(6) .
Pd1 P3 2.2740(6) 14_454
Pd1 S1 2.2977(6) 14_454
Pd1 S1 2.2977(6) .
S1 C1 1.754(2) .
O1 C3 1.371(3) .
O1 C4 1.425(3) .
C1 C1 1.387(4) 14_454
C1 C2 1.403(3) .
C2 C3 1.373(3) .
C2 H2 0.9500 .
P3 C11 1.817(3) .
P3 C21 1.824(3) .
P3 C31 1.832(3) .
C3 C3 1.413(4) 14_454
C4 H4A 0.9800 .
C4 H4B 0.9800 .
C4 H4C 0.9800 .
C11 C16 1.377(4) .
C11 C12 1.388(4) .
C12 C13 1.372(5) .
C12 H12 0.9500 .
C13 C14 1.390(5) .
C13 H13 0.9500 .
C14 C15 1.379(5) .
C14 H14 0.9500 .
C15 C16 1.386(4) .
C15 H15 0.9500 .
C16 H16 0.9500 .
C21 C22 1.385(4) .
C21 C26 1.396(4) .
C22 C23 1.378(4) .
C22 H22 0.9500 .
C23 C24 1.379(4) .
C23 H23 0.9500 .
C24 C25 1.379(4) .
C24 H24 0.9500 .
C25 C26 1.380(4) .
C25 H25 0.9500 .
C26 H26 0.9500 .
C31 C31 1.530(6) 14_454
C31 H31A 0.9900 .
C31 H31B 0.9900 .
Cl1 C1S 1.704(3) .
C1S Cl1 1.704(3) 14_453
C1S H1S1 0.9900 .
C1S H1S2 0.9900 .
